data_7130764
loop_
_publ_author_name
'Leary, Dylan C.'
'Martinez, Jordan C.'
'Ahkmedov, Novruz G.'
'Petersen, Jeffrey L.'
'Milsmann, Carsten'

_publ_section_title
;
 Long-lived Photoluminescence from an Eight-Coordinate Zirconium(IV)
 Complex with Four 2-(2&#x2019;-Pyridyl)pyrrolide Ligands
;
_journal_name_full 'Chemical Communications'
_journal_paper_doi 10.1039/D2CC04912K
_journal_year 2022
_chemical_formula_sum 'C36 H28 N8 Zr'
_chemical_formula_weight 663.88
_space_group_crystal_system monoclinic
_space_group_IT_number 15
_space_group_name_Hall '-C 2yc'
_space_group_name_H-M_alt 'C 1 2/c 1'
_atom_sites_solution_hydrogens geom
_audit_update_record
;
2022-09-05 deposited with the CCDC.	2022-09-23 downloaded from the CCDC.
;
_cell_angle_alpha 90
_cell_angle_beta 105.228(2)
_cell_angle_gamma 90
_cell_formula_units_Z 4
_cell_length_a 16.8714(10)
_cell_length_b 10.2281(6)
_cell_length_c 17.3048(11)
_cell_measurement_reflns_used 9852
_cell_measurement_temperature 100.(2)
_cell_measurement_theta_max 35.0160
_cell_measurement_theta_min 3.1438
_cell_volume 2881.3(3)
_computing_cell_refinement 'SAINT V8.37A (Bruker AXS Inc., 2015)'
_computing_data_reduction 'SAINT V8.37A (Bruker AXS Inc., 2015)'
_computing_structure_refinement 'SHELXL-2014/7 (Sheldrick, 2014)'
_computing_structure_solution 'XT, VERSION 2014/5'
_diffrn_ambient_temperature 100.(2)
_diffrn_detector_area_resol_mean 10.4167
_diffrn_measured_fraction_theta_full 0.998
_diffrn_measured_fraction_theta_max 0.998
_diffrn_measurement_device_type 'Bruker AXS D8 Venture fixed chi'
_diffrn_measurement_method 'omega scan, PHOTON 100 CMOS'
_diffrn_radiation_monochromator Triumph
_diffrn_radiation_type 'Mo K\a'
_diffrn_radiation_wavelength 0.71073
_diffrn_reflns_av_R_equivalents 0.0335
_diffrn_reflns_av_unetI/netI 0.0229
_diffrn_reflns_limit_h_max 27
_diffrn_reflns_limit_h_min -27
_diffrn_reflns_limit_k_max 16
_diffrn_reflns_limit_k_min -16
_diffrn_reflns_limit_l_max 27
_diffrn_reflns_limit_l_min -27
_diffrn_reflns_number 37805
_diffrn_reflns_theta_full 35.07
_diffrn_reflns_theta_max 35.07
_diffrn_reflns_theta_min 3.14
_diffrn_source_type 'fine focus sealed tube'
_exptl_absorpt_coefficient_mu 0.425
_exptl_absorpt_correction_T_max 0.94
_exptl_absorpt_correction_T_min 0.85
_exptl_absorpt_correction_type multi-scan
_exptl_absorpt_process_details
;
SADABS-2016/2 - Bruker AXS area detector scaling and absorption correction
;
_exptl_crystal_colour 'intense yellow'
_exptl_crystal_density_diffrn 1.530
_exptl_crystal_density_method 'not measured'
_exptl_crystal_description parallelepiped
_exptl_crystal_F_000 1360
_exptl_crystal_preparation Luminescent
_exptl_crystal_size_max 0.478
_exptl_crystal_size_mid 0.226
_exptl_crystal_size_min 0.138
_refine_diff_density_max 0.564
_refine_diff_density_min -0.532
_refine_ls_extinction_method none
_refine_ls_goodness_of_fit_ref 1.087
_refine_ls_hydrogen_treatment riding
_refine_ls_matrix_type full
_refine_ls_number_parameters 204
_refine_ls_number_reflns 6356
_refine_ls_number_restraints 0
_refine_ls_restrained_S_all 1.087
_refine_ls_R_factor_all 0.0353
_refine_ls_R_factor_gt 0.0285
_refine_ls_shift/su_max 0.001
_refine_ls_shift/su_mean 0.000
_refine_ls_structure_factor_coef Fsqd
_refine_ls_weighting_details 'w=1/[\s^2^(Fo^2^)+(0.0282P)^2^+3.3250P] where P=(Fo^2^+2Fc^2^)/3'
_refine_ls_weighting_scheme calc
_refine_ls_wR_factor_gt 0.0672
_refine_ls_wR_factor_ref 0.0705
_reflns_number_gt 5707
_reflns_number_total 6356
_reflns_threshold_expression 'I > 2\s(I)'
_cod_data_source_file d2cc04912k2.cif
_cod_data_source_block cm263cms
_cod_depositor_comments
;
The following automatic conversions were performed:

data item '_exptl_absorpt_correction_type' value 'Multi-Scan' was
changed to 'multi-scan' in accordance with the
/home/data/users/saulius/crontab/automatic-downloads/rss-feeds/RSC/lib/dictionaries/cif_core.dic
dictionary named 'cif_core.dic' version 2.4.2 last updated on
2011-04-26.

Automatic conversion script
Id: cif_fix_values 7556 2019-12-06 15:28:31Z antanas 
;
_cod_database_code 7130764

loop_
_space_group_symop_operation_xyz
'x, y, z'
'-x, y, -z+1/2'
'x+1/2, y+1/2, z'
'-x+1/2, y+1/2, -z+1/2'
'-x, -y, -z'
'x, -y, z-1/2'
'-x+1/2, -y+1/2, -z'
'x+1/2, -y+1/2, z-1/2'

loop_
_atom_site_type_symbol
_atom_site_label
_atom_site_fract_x
_atom_site_fract_y
_atom_site_fract_z
_atom_site_U_iso_or_equiv
_atom_site_adp_type
_atom_site_calc_flag
_atom_site_refinement_flags_adp
_atom_site_refinement_flags_occupancy
_atom_site_refinement_flags_posn
_atom_site_occupancy
_atom_site_disorder_assembly
_atom_site_disorder_group
Zr Zr1 0.5 0.68395(2) 0.75 0.01005(4) Uani d T P S 1 . .
N N3 0.59951(5) 0.75853(9) 0.69825(5) 0.01383(15) Uani d . . . 1 . .
N N2 0.54846(5) 0.49389(9) 0.69509(5) 0.01315(14) Uani d . . . 1 . .
N N1 0.40686(5) 0.61759(9) 0.64042(5) 0.01346(15) Uani d . . . 1 . .
N N4 0.56062(5) 0.87794(9) 0.81935(5) 0.01286(14) Uani d . . . 1 . .
C C5 0.49890(6) 0.44512(10) 0.62640(6) 0.01364(16) Uani d . . . 1 . .
C C1 0.32866(6) 0.65893(11) 0.60347(6) 0.01578(18) Uani d . . . 1 . .
H H1 0.3031 0.7338 0.6189 0.019 Uiso calc U . R 1 . .
C C3 0.35030(7) 0.47916(11) 0.53825(6) 0.01649(18) Uani d . . . 1 . .
H H3 0.3435 0.4081 0.5017 0.02 Uiso calc U . R 1 . .
C C10 0.62681(7) 0.72225(11) 0.63358(7) 0.01663(18) Uani d . . . 1 . .
H H10 0.6162 0.64 0.6074 0.02 Uiso calc U . R 1 . .
C C4 0.41972(6) 0.50736(10) 0.59977(6) 0.01323(16) Uani d . . . 1 . .
C C13 0.62933(6) 0.88378(11) 0.71762(6) 0.01478(17) Uani d . . . 1 . .
C C14 0.61242(6) 0.94510(10) 0.78663(6) 0.01471(17) Uani d . . . 1 . .
C C2 0.29207(6) 0.57677(11) 0.54076(6) 0.01681(18) Uani d . . . 1 . .
H H2 0.2383 0.5846 0.5062 0.02 Uiso calc U . R 1 . .
C C9 0.62336(6) 0.44015(11) 0.72382(7) 0.01629(18) Uani d . . . 1 . .
H H9 0.6578 0.4728 0.7725 0.02 Uiso calc U . R 1 . .
C C8 0.65220(7) 0.33954(11) 0.68542(7) 0.0191(2) Uani d . . . 1 . .
H H8 0.7053 0.3036 0.7075 0.023 Uiso calc U . R 1 . .
C C18 0.54472(7) 0.92447(11) 0.88665(6) 0.01691(18) Uani d . . . 1 . .
H H18 0.5097 0.8755 0.9107 0.02 Uiso calc U . R 1 . .
C C15 0.64743(7) 1.06367(12) 0.81949(7) 0.0210(2) Uani d . . . 1 . .
H H15 0.6836 1.1102 0.7956 0.025 Uiso calc U . R 1 . .
C C11 0.67212(7) 0.82189(12) 0.61154(7) 0.01817(19) Uani d . . . 1 . .
H H11 0.6974 0.8203 0.5685 0.022 Uiso calc U . R 1 . .
C C12 0.67345(7) 0.92563(12) 0.66495(7) 0.01825(19) Uani d . . . 1 . .
H H12 0.6994 1.0081 0.665 0.022 Uiso calc U . R 1 . .
C C6 0.52467(7) 0.34429(11) 0.58426(7) 0.0194(2) Uani d . . . 1 . .
H H6 0.4893 0.3123 0.5358 0.023 Uiso calc U . R 1 . .
C C7 0.60216(8) 0.29155(12) 0.61378(8) 0.0222(2) Uani d . . . 1 . .
H H7 0.621 0.2236 0.5856 0.027 Uiso calc U . R 1 . .
C C17 0.57725(8) 1.04030(12) 0.92208(7) 0.0216(2) Uani d . . . 1 . .
H H17 0.5648 1.0705 0.9695 0.026 Uiso calc U . R 1 . .
C C16 0.62860(8) 1.11187(12) 0.88698(8) 0.0233(2) Uani d . . . 1 . .
H H16 0.6505 1.1932 0.9093 0.028 Uiso calc U . R 1 . .

loop_
_atom_site_aniso_label
_atom_site_aniso_U_11
_atom_site_aniso_U_22
_atom_site_aniso_U_33
_atom_site_aniso_U_12
_atom_site_aniso_U_13
_atom_site_aniso_U_23
Zr1 0.00913(6) 0.01088(6) 0.01017(6) 0 0.00256(4) 0
N3 0.0134(3) 0.0142(4) 0.0149(4) -0.0004(3) 0.0054(3) 0.0005(3)
N2 0.0119(3) 0.0130(3) 0.0149(4) 0.0002(3) 0.0043(3) 0.0003(3)
N1 0.0115(3) 0.0141(4) 0.0133(3) 0.0006(3) 0.0008(3) -0.0014(3)
N4 0.0116(3) 0.0136(4) 0.0125(3) 0.0006(3) 0.0015(3) -0.0004(3)
C5 0.0144(4) 0.0123(4) 0.0151(4) -0.0006(3) 0.0054(3) -0.0001(3)
C1 0.0119(4) 0.0174(4) 0.0165(4) 0.0007(3) 0.0011(3) -0.0006(3)
C3 0.0168(4) 0.0179(4) 0.0141(4) -0.0030(3) 0.0029(3) -0.0025(3)
C10 0.0169(4) 0.0188(4) 0.0161(4) 0.0007(3) 0.0075(3) 0.0011(3)
C4 0.0142(4) 0.0134(4) 0.0122(4) -0.0014(3) 0.0037(3) -0.0006(3)
C13 0.0119(4) 0.0167(4) 0.0149(4) -0.0017(3) 0.0020(3) 0.0018(3)
C14 0.0133(4) 0.0137(4) 0.0158(4) -0.0010(3) 0.0016(3) 0.0008(3)
C2 0.0133(4) 0.0202(5) 0.0151(4) -0.0026(3) 0.0006(3) -0.0002(3)
C9 0.0131(4) 0.0165(4) 0.0195(4) 0.0021(3) 0.0046(3) 0.0000(3)
C8 0.0164(4) 0.0165(5) 0.0254(5) 0.0034(3) 0.0071(4) 0.0003(4)
C18 0.0161(4) 0.0182(5) 0.0158(4) 0.0004(3) 0.0030(3) -0.0031(3)
C15 0.0212(5) 0.0164(5) 0.0241(5) -0.0055(4) 0.0038(4) -0.0014(4)
C11 0.0155(4) 0.0237(5) 0.0170(4) 0.0001(4) 0.0074(3) 0.0043(4)
C12 0.0144(4) 0.0213(5) 0.0190(5) -0.0026(4) 0.0042(3) 0.0048(4)
C6 0.0201(5) 0.0175(5) 0.0207(5) 0.0009(4) 0.0054(4) -0.0045(4)
C7 0.0216(5) 0.0182(5) 0.0280(6) 0.0037(4) 0.0085(4) -0.0048(4)
C17 0.0229(5) 0.0207(5) 0.0201(5) -0.0005(4) 0.0034(4) -0.0076(4)
C16 0.0255(5) 0.0172(5) 0.0244(5) -0.0043(4) 0.0015(4) -0.0058(4)

loop_
_atom_type_symbol
_atom_type_description
_atom_type_scat_dispersion_real
_atom_type_scat_dispersion_imag
_atom_type_scat_source
C C 0.0033 0.0016 'International Tables Vol C Tables 4.2.6.8 and 6.1.1.4'
H H 0.0000 0.0000 'International Tables Vol C Tables 4.2.6.8 and 6.1.1.4'
N N 0.0061 0.0033 'International Tables Vol C Tables 4.2.6.8 and 6.1.1.4'
Zr Zr -2.9673 0.5597 'International Tables Vol C Tables 4.2.6.8 and 6.1.1.4'

loop_
_geom_angle_atom_site_label_1
_geom_angle_atom_site_label_2
_geom_angle_atom_site_label_3
_geom_angle_site_symmetry_1
_geom_angle_site_symmetry_3
_geom_angle
_geom_angle_publ_flag
N1 Zr1 N1 2_656 . 144.52(5) ?
N1 Zr1 N3 2_656 2_656 101.49(3) ?
N1 Zr1 N3 . 2_656 90.51(3) ?
N1 Zr1 N3 2_656 . 90.51(3) ?
N1 Zr1 N3 . . 101.49(3) ?
N3 Zr1 N3 2_656 . 140.07(5) ?
N1 Zr1 N2 2_656 2_656 69.73(3) ?
N1 Zr1 N2 . 2_656 81.53(3) ?
N3 Zr1 N2 2_656 2_656 75.40(3) ?
N3 Zr1 N2 . 2_656 143.64(3) ?
N1 Zr1 N2 2_656 . 81.53(3) ?
N1 Zr1 N2 . . 69.73(3) ?
N3 Zr1 N2 2_656 . 143.64(3) ?
N3 Zr1 N2 . . 75.39(3) ?
N2 Zr1 N2 2_656 . 71.79(4) ?
N1 Zr1 N4 2_656 . 73.38(3) ?
N1 Zr1 N4 . . 142.10(3) ?
N3 Zr1 N4 2_656 . 77.52(3) ?
N3 Zr1 N4 . . 69.66(3) ?
N2 Zr1 N4 2_656 . 127.99(3) ?
N2 Zr1 N4 . . 136.20(3) ?
N1 Zr1 N4 2_656 2_656 142.10(3) ?
N1 Zr1 N4 . 2_656 73.38(3) ?
N3 Zr1 N4 2_656 2_656 69.66(3) ?
N3 Zr1 N4 . 2_656 77.53(3) ?
N2 Zr1 N4 2_656 2_656 136.21(3) ?
N2 Zr1 N4 . 2_656 127.99(3) ?
N4 Zr1 N4 . 2_656 68.74(4) ?
C10 N3 C13 . . 105.65(9) ?
C10 N3 Zr1 . . 133.22(7) ?
C13 N3 Zr1 . . 118.84(7) ?
C9 N2 C5 . . 118.41(9) ?
C9 N2 Zr1 . . 124.64(7) ?
C5 N2 Zr1 . . 116.70(7) ?
C1 N1 C4 . . 105.99(8) ?
C1 N1 Zr1 . . 132.80(7) ?
C4 N1 Zr1 . . 120.95(7) ?
C14 N4 C18 . . 118.75(9) ?
C14 N4 Zr1 . . 116.66(7) ?
C18 N4 Zr1 . . 124.57(7) ?
N2 C5 C6 . . 121.63(10) ?
N2 C5 C4 . . 115.08(9) ?
C6 C5 C4 . . 123.26(10) ?
N1 C1 C2 . . 110.76(9) ?
C4 C3 C2 . . 106.46(9) ?
N3 C10 C11 . . 110.73(10) ?
N1 C4 C3 . . 110.31(9) ?
N1 C4 C5 . . 117.11(9) ?
C3 C4 C5 . . 132.58(10) ?
N3 C13 C12 . . 110.48(10) ?
N3 C13 C14 . . 117.67(9) ?
C12 C13 C14 . . 131.83(10) ?
N4 C14 C15 . . 121.40(10) ?
N4 C14 C13 . . 114.67(9) ?
C15 C14 C13 . . 123.92(10) ?
C1 C2 C3 . . 106.47(9) ?
N2 C9 C8 . . 122.77(10) ?
C9 C8 C7 . . 118.88(10) ?
N4 C18 C17 . . 122.72(11) ?
C16 C15 C14 . . 119.09(11) ?
C10 C11 C12 . . 106.81(9) ?
C13 C12 C11 . . 106.31(10) ?
C7 C6 C5 . . 119.29(11) ?
C6 C7 C8 . . 118.99(11) ?
C18 C17 C16 . . 118.61(11) ?
C15 C16 C17 . . 119.37(11) ?

loop_
_geom_bond_atom_site_label_1
_geom_bond_atom_site_label_2
_geom_bond_site_symmetry_2
_geom_bond_distance
_geom_bond_publ_flag
Zr1 N1 2_656 2.2272(9) ?
Zr1 N1 . 2.2272(9) ?
Zr1 N3 2_656 2.2344(9) ?
Zr1 N3 . 2.2344(9) ?
Zr1 N2 2_656 2.3996(9) ?
Zr1 N2 . 2.3996(9) ?
Zr1 N4 . 2.4039(9) ?
Zr1 N4 2_656 2.4039(9) ?
N3 C10 . 1.3685(13) ?
N3 C13 . 1.3849(14) ?
N2 C9 . 1.3476(13) ?
N2 C5 . 1.3561(13) ?
N1 C1 . 1.3731(13) ?
N1 C4 . 1.3760(13) ?
N4 C14 . 1.3477(13) ?
N4 C18 . 1.3486(13) ?
C5 C6 . 1.3967(15) ?
C5 C4 . 1.4418(14) ?
C1 C2 . 1.3831(15) ?
C3 C4 . 1.3904(14) ?
C3 C2 . 1.4092(16) ?
C10 C11 . 1.3863(15) ?
C13 C12 . 1.3872(15) ?
C13 C14 . 1.4423(15) ?
C14 C15 . 1.4024(15) ?
C9 C8 . 1.3810(15) ?
C8 C7 . 1.3930(18) ?
C18 C17 . 1.3798(16) ?
C15 C16 . 1.3793(18) ?
C11 C12 . 1.4034(17) ?
C6 C7 . 1.3821(17) ?
C17 C16 . 1.3899(18) ?
